data_9001227
loop_
_publ_author_name
'Phillips, M. W.'
'Draheim, J. E.'
'Popp, R. K.'
'Clowe, C. A.'
'Pinkerton, A. A.'

_publ_section_title
;
 Effects of oxidation-dehydrogenation in tschermakitic hornblende
 sample H-3, after annealing at 700 C
;
_journal_name_full 'American Mineralogist'
_journal_page_first 764
_journal_page_last 773
_journal_volume 74
_journal_year 1989
_chemical_formula_sum 'Al2.42 Ca1.83 Fe1.852 H1.34 Mg2.218 Na0.706 O24 Si6.44 Ti0.07'
_chemical_name_mineral Hornblende
_space_group_IT_number 12
_symmetry_space_group_name_Hall '-C 2y'
_symmetry_space_group_name_H-M 'C 1 2/m 1'
_cell_angle_alpha 90
_cell_angle_beta 105.09
_cell_angle_gamma 90
_cell_length_a 9.786
_cell_length_b 18.024
_cell_length_c 5.306
_cell_formula_units_Z 2
_cell_volume 903.616
_database_code_amcsd 0001251
_exptl_crystal_density_diffrn 3.241
_exptl_crystal_thermal_history 'after annealing at 700 C'
_cod_original_formula_sum 'Al2.42 Si6.44 Fe1.852 Mg2.218 Ti.07 Ca1.83 Na.706 O24 H1.34'
_cod_database_code 9001227

loop_
_space_group_symop_operation_xyz
x,y,z
1/2+x,1/2+y,z
x,-y,z
1/2+x,1/2-y,z
-x,y,-z
1/2-x,1/2+y,-z
-x,-y,-z
1/2-x,1/2-y,-z

loop_
_atom_site_aniso_label
_atom_site_aniso_U_11
_atom_site_aniso_U_22
_atom_site_aniso_U_33
_atom_site_aniso_U_12
_atom_site_aniso_U_13
_atom_site_aniso_U_23
Al1 0.00740 0.00660 0.00680 -0.00090 0.00060 0.00020
Si1 0.00740 0.00660 0.00680 -0.00090 0.00060 0.00020
Si2 0.00730 0.00650 0.00770 0.00010 0.00190 0.00110
Fe1 0.00950 0.01180 0.00790 0.00000 0.00340 0.00000
Mg1 0.00950 0.01180 0.00790 0.00000 0.00340 0.00000
Fe2 0.00730 0.00660 0.00810 0.00000 0.00170 0.00000
Mg2 0.00730 0.00660 0.00810 0.00000 0.00170 0.00000
Al2 0.00730 0.00660 0.00810 0.00000 0.00170 0.00000
Ti2 0.00730 0.00660 0.00810 0.00000 0.00170 0.00000
Fe3 0.00960 0.00410 0.00750 0.00000 0.00140 0.00000
Mg3 0.00960 0.00410 0.00750 0.00000 0.00140 0.00000
Ca4 0.01120 0.00930 0.01060 0.00000 0.00550 0.00000
Na4 0.01120 0.00930 0.01060 0.00000 0.00550 0.00000
O1 0.01000 0.01800 0.01010 -0.00270 0.00200 -0.00120
O2 0.00650 0.01220 0.01160 0.00020 0.00050 0.00140
O3 0.01100 0.01400 0.01100 0.00000 0.00030 0.00000
O4 0.01460 0.00940 0.01600 -0.00150 0.00680 -0.00100
O5 0.00870 0.01600 0.01440 -0.00020 0.00180 0.00580
O6 0.01020 0.01400 0.01230 0.00140 0.00200 -0.00420
O7 0.01700 0.01600 0.01900 0.00000 0.00300 0.00000
Na2/m 0.27600 0.09000 0.32500 0.00000 0.28500 0.00000

loop_
_atom_site_label
_atom_site_fract_x
_atom_site_fract_y
_atom_site_fract_z
_atom_site_occupancy
_atom_site_U_iso_or_equiv
Al1 0.28216 0.08563 0.30101 0.39000 ?
Si1 0.28216 0.08563 0.30101 0.61000 ?
Si2 0.29167 0.17291 0.81243 1.00000 ?
Fe1 0.00000 0.08686 0.50000 0.44300 ?
Mg1 0.00000 0.08686 0.50000 0.55700 ?
Fe2 0.00000 0.17738 0.00000 0.25600 ?
Mg2 0.00000 0.17738 0.00000 0.27900 ?
Al2 0.00000 0.17738 0.00000 0.43000 ?
Ti2 0.00000 0.17738 0.00000 0.03500 ?
Fe3 0.00000 0.00000 0.00000 0.45400 ?
Mg3 0.00000 0.00000 0.00000 0.54600 ?
Ca4 0.00000 0.27950 0.50000 0.91500 ?
Na4 0.00000 0.27950 0.50000 0.07300 ?
O1 0.10730 0.08960 0.21410 1.00000 ?
O2 0.11880 0.17340 0.73330 1.00000 ?
O3 0.10930 0.00000 0.71420 1.00000 ?
O4 0.36700 0.25060 0.79320 1.00000 ?
O5 0.35010 0.13940 0.10660 1.00000 ?
O6 0.34410 0.11950 0.60190 1.00000 ?
O7 0.33710 0.00000 0.28700 1.00000 ?
Na2/m 0.00000 0.50000 0.00000 0.56000 ?
H 0.29100 0.50000 0.26300 0.67000 0.00633

loop_
_cod_related_entry_id
_cod_related_entry_database
_cod_related_entry_code
1 AMCSD 0001251
